data_7024680
loop_
_publ_author_name
'Clegg, Jack K.'
'Hayter, Michael J.'
'Jolliffe, Katrina A.'
'Lindoy, Leonard F.'
'McMurtrie, John C.'
'Meehan, George V.'
'Neville, Suzanne M.'
'Parsons, Simon'
'Tasker, Peter A.'
'Turner, Peter'
'White, Fraser J.'

_publ_section_title
;
 New discrete and polymeric supramolecular architectures derived from
 dinuclear Co(II), Ni(II) and Cu(II) complexes of aryl-linked
 bis-beta-diketonato ligands and nitrogen bases: synthetic, structural and
 high pressure studies.
;
_journal_issue 11
_journal_name_full 'Dalton transactions (Cambridge, England : 2003)'
_journal_page_first 2804
_journal_page_last 2815
_journal_paper_doi 10.1039/b920199h
_journal_volume 39
_journal_year 2010
_chemical_formula_moiety 'C50 H70 Cu2 N2 O10'
_chemical_formula_sum 'C50 H70 Cu2 N2 O10'
_chemical_formula_weight 986.16
_chemical_name_systematic
;
?
;
_space_group_IT_number 2
_symmetry_cell_setting triclinic
_symmetry_space_group_name_Hall '-P 1'
_symmetry_space_group_name_H-M 'P -1'
_atom_sites_solution_hydrogens geom
_atom_sites_solution_primary direct
_atom_sites_solution_secondary difmap
_audit_creation_method SHELXL-97
_cell_angle_alpha 83.877(7)
_cell_angle_beta 84.620(5)
_cell_angle_gamma 73.405(6)
_cell_formula_units_Z 1
_cell_length_a 6.9932(5)
_cell_length_b 11.2678(9)
_cell_length_c 16.4656(14)
_cell_measurement_reflns_used 1900
_cell_measurement_temperature 150(2)
_cell_measurement_theta_max 23.99
_cell_measurement_theta_min 3.002
_cell_volume 1233.59(17)
_computing_cell_refinement 'SAINT (Bruker-Nonius, 2003)'
_computing_data_collection 'APEX (Bruker-Nonius, 2003)'
_computing_data_reduction 'SAINT (Bruker-Nonius, 2003), XPREP (Bruker-Nonius, 2003)'
_computing_molecular_graphics 'ORTEP-3 (Farrugia, 1997), WINGX-32 (Farrugia, 1999)'
_computing_publication_material 'enCIFer 1.1 (CCDC, 2005)'
_computing_structure_refinement 'SHELXL-97 (Sheldrick, 1997)'
_computing_structure_solution 'SIR97 (Altomare, et. al. 1999)'
_diffrn_ambient_temperature 150(2)
_diffrn_measured_fraction_theta_full 0.996
_diffrn_measured_fraction_theta_max 0.993
_diffrn_measurement_device_type APEXII-FR591
_diffrn_measurement_method \w+\f
_diffrn_radiation_monochromator graphite
_diffrn_radiation_source 'rotating anode'
_diffrn_radiation_type MoK\a
_diffrn_radiation_wavelength 0.71073
_diffrn_reflns_av_R_equivalents 0.0709
_diffrn_reflns_av_sigmaI/netI 0.0744
_diffrn_reflns_limit_h_max 9
_diffrn_reflns_limit_h_min -9
_diffrn_reflns_limit_k_max 14
_diffrn_reflns_limit_k_min -15
_diffrn_reflns_limit_l_max 21
_diffrn_reflns_limit_l_min -21
_diffrn_reflns_number 29756
_diffrn_reflns_theta_full 25.00
_diffrn_reflns_theta_max 28.34
_diffrn_reflns_theta_min 3.05
_diffrn_standards_decay_% 0
_diffrn_standards_interval_count 0
_diffrn_standards_interval_time 0
_diffrn_standards_number 0
_exptl_absorpt_coefficient_mu 0.920
_exptl_absorpt_correction_T_max 0.991
_exptl_absorpt_correction_T_min 0.730
_exptl_absorpt_correction_type multi-scan
_exptl_absorpt_process_details 'SADABS (Sheldrick, 1999)'
_exptl_crystal_colour blue
_exptl_crystal_density_diffrn 1.327
_exptl_crystal_density_method 'not measured'
_exptl_crystal_description blade
_exptl_crystal_F_000 522
_exptl_crystal_size_max 0.35
_exptl_crystal_size_mid 0.08
_exptl_crystal_size_min 0.01
_refine_diff_density_max 0.630
_refine_diff_density_min -0.826
_refine_diff_density_rms 0.085
_refine_ls_extinction_method none
_refine_ls_goodness_of_fit_ref 1.051
_refine_ls_hydrogen_treatment constr
_refine_ls_matrix_type full
_refine_ls_number_parameters 296
_refine_ls_number_reflns 6109
_refine_ls_number_restraints 0
_refine_ls_restrained_S_all 1.051
_refine_ls_R_factor_all 0.0830
_refine_ls_R_factor_gt 0.0477
_refine_ls_shift/su_max 0.000
_refine_ls_shift/su_mean 0.000
_refine_ls_structure_factor_coef Fsqd
_refine_ls_weighting_details 'calc w=1/[\s^2^(Fo^2^)+(0.0518P)^2^+0.0759P] where P=(Fo^2^+2Fc^2^)/3'
_refine_ls_weighting_scheme calc
_refine_ls_wR_factor_gt 0.1016
_refine_ls_wR_factor_ref 0.1143
_reflns_number_gt 4236
_reflns_number_total 6109
_reflns_threshold_expression >2sigma(I)
_cod_data_source_file b920199h.txt
_cod_data_source_block lj151sad
_cod_original_sg_symbol_Hall '-p 1'
_cod_original_sg_symbol_H-M 'p -1'
_cod_database_code 7024680

loop_
_symmetry_equiv_pos_as_xyz
'x, y, z'
'-x, -y, -z'

loop_
_atom_site_label
_atom_site_type_symbol
_atom_site_fract_x
_atom_site_fract_y
_atom_site_fract_z
_atom_site_U_iso_or_equiv
_atom_site_adp_type
_atom_site_occupancy
_atom_site_symmetry_multiplicity
_atom_site_calc_flag
_atom_site_refinement_flags
C1 C 0.0862(4) 0.3284(3) 0.4464(2) 0.0457(8) Uani 1 1 d .
H1A H 0.0079 0.4143 0.4330 0.069 Uiso 1 1 calc R
H1B H 0.0761 0.3086 0.5058 0.069 Uiso 1 1 calc R
H1C H 0.0343 0.2719 0.4192 0.069 Uiso 1 1 calc R
C2 C 0.3893(5) 0.3991(3) 0.4612(2) 0.0461(8) Uani 1 1 d .
H2A H 0.5293 0.3904 0.4421 0.069 Uiso 1 1 calc R
H2B H 0.3807 0.3765 0.5203 0.069 Uiso 1 1 calc R
H2C H 0.3104 0.4854 0.4496 0.069 Uiso 1 1 calc R
C3 C 0.4284(5) 0.1789(3) 0.43694(19) 0.0427(8) Uani 1 1 d .
H3A H 0.3781 0.1233 0.4082 0.064 Uiso 1 1 calc R
H3B H 0.4156 0.1577 0.4961 0.064 Uiso 1 1 calc R
H3C H 0.5694 0.1696 0.4194 0.064 Uiso 1 1 calc R
C4 C 0.3073(4) 0.3131(2) 0.41679(17) 0.0260(6) Uani 1 1 d .
C5 C 0.3131(3) 0.3565(2) 0.32551(16) 0.0189(5) Uani 1 1 d .
C6 C 0.4076(3) 0.2747(2) 0.26545(16) 0.0203(5) Uani 1 1 d .
H6 H 0.4681 0.1904 0.2834 0.024 Uiso 1 1 calc R
C7 C 0.4184(3) 0.3088(2) 0.18161(16) 0.0187(5) Uani 1 1 d .
C8 C 0.5213(3) 0.2133(2) 0.12311(16) 0.0183(5) Uani 1 1 d .
C9 C 0.5805(3) 0.2527(2) 0.04399(16) 0.0195(5) Uani 1 1 d .
H9 H 0.5535 0.3393 0.0285 0.023 Uiso 1 1 calc R
C10 C 0.6787(3) 0.1682(2) -0.01324(16) 0.0194(5) Uani 1 1 d .
C11 C 0.7199(4) 0.0407(2) 0.01087(17) 0.0264(6) Uani 1 1 d .
H11 H 0.7897 -0.0184 -0.0263 0.032 Uiso 1 1 calc R
C12 C 0.6585(4) 0.0013(2) 0.08885(17) 0.0298(6) Uani 1 1 d .
H12 H 0.6848 -0.0852 0.1044 0.036 Uiso 1 1 calc R
C13 C 0.5594(4) 0.0855(2) 0.14474(17) 0.0239(6) Uani 1 1 d .
H13 H 0.5173 0.0565 0.1978 0.029 Uiso 1 1 calc R
C14 C 0.7311(3) 0.2182(2) -0.09800(16) 0.0198(5) Uani 1 1 d .
C15 C 0.8121(4) 0.1379(2) -0.15955(17) 0.0248(6) Uani 1 1 d .
H15 H 0.8329 0.0514 -0.1456 0.030 Uiso 1 1 calc R
C16 C 0.8649(3) 0.1763(2) -0.24027(16) 0.0219(6) Uani 1 1 d .
C17 C 0.9418(4) 0.0843(2) -0.30627(17) 0.0253(6) Uani 1 1 d .
C18 C 1.1451(4) 0.1006(3) -0.34345(18) 0.0327(7) Uani 1 1 d .
H18A H 1.1929 0.0478 -0.3889 0.049 Uiso 1 1 calc R
H18B H 1.2425 0.0767 -0.3014 0.049 Uiso 1 1 calc R
H18C H 1.1287 0.1878 -0.3636 0.049 Uiso 1 1 calc R
C19 C 0.9737(4) -0.0528(2) -0.27362(19) 0.0333(7) Uani 1 1 d .
H19A H 0.8456 -0.0658 -0.2514 0.050 Uiso 1 1 calc R
H19B H 1.0679 -0.0736 -0.2303 0.050 Uiso 1 1 calc R
H19C H 1.0280 -0.1062 -0.3183 0.050 Uiso 1 1 calc R
C20 C 0.7904(5) 0.1191(3) -0.3723(2) 0.0419(8) Uani 1 1 d .
H20A H 0.6625 0.1070 -0.3489 0.063 Uiso 1 1 calc R
H20B H 0.8407 0.0662 -0.4176 0.063 Uiso 1 1 calc R
H20C H 0.7711 0.2064 -0.3927 0.063 Uiso 1 1 calc R
C21 C -0.2864(4) 0.5950(3) 0.2873(2) 0.0410(8) Uani 1 1 d .
H21A H -0.1630 0.5782 0.3167 0.049 Uiso 1 1 calc R
H21B H -0.3970 0.6490 0.3199 0.049 Uiso 1 1 calc R
C22 C -0.2591(4) 0.6607(3) 0.20536(19) 0.0333(7) Uani 1 1 d .
H22A H -0.3851 0.6817 0.1773 0.040 Uiso 1 1 calc R
H22B H -0.2284 0.7393 0.2125 0.040 Uiso 1 1 calc R
C23 C -0.1405(4) 0.4626(2) 0.14931(19) 0.0330(7) Uani 1 1 d .
H23A H -0.0278 0.4064 0.1190 0.040 Uiso 1 1 calc R
H23B H -0.2622 0.4766 0.1192 0.040 Uiso 1 1 calc R
C24 C -0.1717(4) 0.4032(3) 0.2343(2) 0.0404(8) Uani 1 1 d .
H24A H -0.2004 0.3231 0.2301 0.048 Uiso 1 1 calc R
H24B H -0.0473 0.3858 0.2631 0.048 Uiso 1 1 calc R
C25 C -0.0905(4) 0.6428(3) 0.07130(19) 0.0393(7) Uani 1 1 d .
H25A H -0.2165 0.6507 0.0469 0.059 Uiso 1 1 calc R
H25B H 0.0208 0.5918 0.0384 0.059 Uiso 1 1 calc R
H25C H -0.0717 0.7254 0.0727 0.059 Uiso 1 1 calc R
N1 N -0.0965(3) 0.5840(2) 0.15431(14) 0.0278(5) Uani 1 1 d .
O1 O 0.2232(2) 0.47060(15) 0.30918(11) 0.0224(4) Uani 1 1 d .
O2 O 0.3509(2) 0.41918(15) 0.14774(11) 0.0209(4) Uani 1 1 d .
O3 O 0.6928(2) 0.33676(15) -0.10850(11) 0.0222(4) Uani 1 1 d .
O4 O 0.8515(3) 0.28902(16) -0.26653(11) 0.0263(4) Uani 1 1 d .
O5 O -0.3305(3) 0.4801(2) 0.28015(14) 0.0464(6) Uani 1 1 d .
Cu1 Cu 0.23595(4) 0.56594(3) 0.20533(2) 0.02157(11) Uani 1 1 d .

loop_
_atom_site_aniso_label
_atom_site_aniso_U_11
_atom_site_aniso_U_22
_atom_site_aniso_U_33
_atom_site_aniso_U_23
_atom_site_aniso_U_13
_atom_site_aniso_U_12
C1 0.0432(17) 0.056(2) 0.030(2) 0.0084(16) 0.0111(14) -0.0107(16)
C2 0.070(2) 0.046(2) 0.0260(19) -0.0028(15) -0.0098(16) -0.0202(17)
C3 0.064(2) 0.0302(17) 0.0231(18) 0.0017(14) -0.0018(15) 0.0032(15)
C4 0.0307(14) 0.0229(14) 0.0208(16) 0.0015(11) 0.0005(11) -0.0036(11)
C5 0.0187(11) 0.0171(13) 0.0200(15) 0.0010(10) -0.0007(10) -0.0049(10)
C6 0.0249(12) 0.0143(12) 0.0203(15) 0.0028(10) -0.0027(10) -0.0042(10)
C7 0.0170(11) 0.0159(12) 0.0231(15) -0.0023(10) 0.0008(10) -0.0050(10)
C8 0.0180(11) 0.0163(12) 0.0199(15) 0.0007(10) -0.0028(10) -0.0039(9)
C9 0.0180(11) 0.0149(12) 0.0242(15) 0.0015(10) -0.0021(10) -0.0033(10)
C10 0.0202(11) 0.0152(12) 0.0216(15) -0.0008(10) -0.0013(10) -0.0034(10)
C11 0.0343(14) 0.0146(13) 0.0254(17) -0.0013(11) 0.0025(12) -0.0007(11)
C12 0.0458(16) 0.0128(13) 0.0266(17) 0.0015(11) 0.0013(13) -0.0038(12)
C13 0.0291(13) 0.0198(13) 0.0214(15) 0.0008(11) 0.0005(11) -0.0062(11)
C14 0.0178(11) 0.0177(13) 0.0222(15) -0.0003(11) -0.0012(10) -0.0026(10)
C15 0.0297(13) 0.0144(13) 0.0270(17) -0.0010(11) 0.0017(11) -0.0023(11)
C16 0.0208(12) 0.0170(13) 0.0258(16) -0.0025(11) -0.0017(10) -0.0014(10)
C17 0.0308(13) 0.0178(13) 0.0244(16) -0.0054(11) 0.0029(11) -0.0022(11)
C18 0.0383(15) 0.0247(15) 0.0299(18) -0.0060(13) 0.0118(13) -0.0036(12)
C19 0.0444(16) 0.0209(14) 0.0328(19) -0.0099(13) 0.0104(13) -0.0075(12)
C20 0.0479(18) 0.0385(19) 0.037(2) -0.0147(15) -0.0108(15) -0.0015(15)
C21 0.0289(15) 0.046(2) 0.045(2) -0.0094(16) 0.0004(14) -0.0053(14)
C22 0.0256(13) 0.0313(16) 0.041(2) -0.0077(14) -0.0043(13) -0.0024(12)
C23 0.0276(14) 0.0275(16) 0.046(2) -0.0107(14) -0.0021(13) -0.0084(12)
C24 0.0302(15) 0.0402(19) 0.053(2) 0.0022(16) -0.0062(14) -0.0143(14)
C25 0.0371(16) 0.048(2) 0.032(2) -0.0018(15) -0.0089(13) -0.0096(14)
N1 0.0241(11) 0.0263(12) 0.0289(15) 0.0015(10) -0.0005(10) -0.0022(9)
O1 0.0261(9) 0.0166(9) 0.0219(11) -0.0009(7) 0.0017(7) -0.0030(7)
O2 0.0263(9) 0.0143(9) 0.0189(10) 0.0004(7) 0.0011(7) -0.0024(7)
O3 0.0277(9) 0.0136(9) 0.0222(11) -0.0009(7) 0.0022(7) -0.0024(7)
O4 0.0368(10) 0.0172(9) 0.0215(11) 0.0001(8) 0.0040(8) -0.0045(8)
O5 0.0364(11) 0.0533(14) 0.0537(16) -0.0029(12) 0.0040(10) -0.0217(11)
Cu1 0.02665(17) 0.01350(17) 0.0209(2) 0.00021(12) 0.00349(12) -0.00196(12)

loop_
_atom_type_symbol
_atom_type_description
_atom_type_scat_dispersion_real
_atom_type_scat_dispersion_imag
_atom_type_scat_source
C C 0.0033 0.0016 'International Tables Vol C Tables 4.2.6.8 and 6.1.1.4'
H H 0.0000 0.0000 'International Tables Vol C Tables 4.2.6.8 and 6.1.1.4'
N N 0.0061 0.0033 'International Tables Vol C Tables 4.2.6.8 and 6.1.1.4'
O O 0.0106 0.0060 'International Tables Vol C Tables 4.2.6.8 and 6.1.1.4'
Cu Cu 0.3201 1.2651 'International Tables Vol C Tables 4.2.6.8 and 6.1.1.4'

loop_
_geom_angle_atom_site_label_1
_geom_angle_atom_site_label_2
_geom_angle_atom_site_label_3
_geom_angle
_geom_angle_site_symmetry_1
_geom_angle_site_symmetry_3
C4 C1 H1A 109.5 . .
C4 C1 H1B 109.5 . .
H1A C1 H1B 109.5 . .
C4 C1 H1C 109.5 . .
H1A C1 H1C 109.5 . .
H1B C1 H1C 109.5 . .
C4 C2 H2A 109.5 . .
C4 C2 H2B 109.5 . .
H2A C2 H2B 109.5 . .
C4 C2 H2C 109.5 . .
H2A C2 H2C 109.5 . .
H2B C2 H2C 109.5 . .
C4 C3 H3A 109.5 . .
C4 C3 H3B 109.5 . .
H3A C3 H3B 109.5 . .
C4 C3 H3C 109.5 . .
H3A C3 H3C 109.5 . .
H3B C3 H3C 109.5 . .
C3 C4 C5 114.3(2) . .
C3 C4 C2 108.9(3) . .
C5 C4 C2 107.5(2) . .
C3 C4 C1 109.3(2) . .
C5 C4 C1 107.4(2) . .
C2 C4 C1 109.3(3) . .
O1 C5 C6 123.7(2) . .
O1 C5 C4 114.3(2) . .
C6 C5 C4 122.0(2) . .
C7 C6 C5 124.6(2) . .
C7 C6 H6 117.7 . .
C5 C6 H6 117.7 . .
O2 C7 C6 125.5(2) . .
O2 C7 C8 114.5(2) . .
C6 C7 C8 120.0(2) . .
C9 C8 C13 118.5(2) . .
C9 C8 C7 119.1(2) . .
C13 C8 C7 122.4(2) . .
C8 C9 C10 121.8(2) . .
C8 C9 H9 119.1 . .
C10 C9 H9 119.1 . .
C9 C10 C11 118.4(2) . .
C9 C10 C14 118.5(2) . .
C11 C10 C14 123.0(2) . .
C12 C11 C10 119.9(2) . .
C12 C11 H11 120.1 . .
C10 C11 H11 120.1 . .
C11 C12 C13 121.3(2) . .
C11 C12 H12 119.4 . .
C13 C12 H12 119.4 . .
C12 C13 C8 120.1(2) . .
C12 C13 H13 120.0 . .
C8 C13 H13 120.0 . .
O3 C14 C15 124.3(2) . .
O3 C14 C10 115.0(2) . .
C15 C14 C10 120.7(2) . .
C14 C15 C16 124.6(2) . .
C14 C15 H15 117.7 . .
C16 C15 H15 117.7 . .
O4 C16 C15 124.2(2) . .
O4 C16 C17 113.6(2) . .
C15 C16 C17 122.1(2) . .
C20 C17 C16 107.5(2) . .
C20 C17 C19 110.1(2) . .
C16 C17 C19 113.9(2) . .
C20 C17 C18 109.6(2) . .
C16 C17 C18 107.6(2) . .
C19 C17 C18 108.1(2) . .
C17 C18 H18A 109.5 . .
C17 C18 H18B 109.5 . .
H18A C18 H18B 109.5 . .
C17 C18 H18C 109.5 . .
H18A C18 H18C 109.5 . .
H18B C18 H18C 109.5 . .
C17 C19 H19A 109.5 . .
C17 C19 H19B 109.5 . .
H19A C19 H19B 109.5 . .
C17 C19 H19C 109.5 . .
H19A C19 H19C 109.5 . .
H19B C19 H19C 109.5 . .
C17 C20 H20A 109.5 . .
C17 C20 H20B 109.5 . .
H20A C20 H20B 109.5 . .
C17 C20 H20C 109.5 . .
H20A C20 H20C 109.5 . .
H20B C20 H20C 109.5 . .
O5 C21 C22 111.4(3) . .
O5 C21 H21A 109.3 . .
C22 C21 H21A 109.3 . .
O5 C21 H21B 109.3 . .
C22 C21 H21B 109.3 . .
H21A C21 H21B 108.0 . .
N1 C22 C21 111.5(2) . .
N1 C22 H22A 109.3 . .
C21 C22 H22A 109.3 . .
N1 C22 H22B 109.3 . .
C21 C22 H22B 109.3 . .
H22A C22 H22B 108.0 . .
N1 C23 C24 110.0(2) . .
N1 C23 H23A 109.7 . .
C24 C23 H23A 109.7 . .
N1 C23 H23B 109.7 . .
C24 C23 H23B 109.7 . .
H23A C23 H23B 108.2 . .
O5 C24 C23 111.8(2) . .
O5 C24 H24A 109.3 . .
C23 C24 H24A 109.3 . .
O5 C24 H24B 109.3 . .
C23 C24 H24B 109.3 . .
H24A C24 H24B 107.9 . .
N1 C25 H25A 109.5 . .
N1 C25 H25B 109.5 . .
H25A C25 H25B 109.5 . .
N1 C25 H25C 109.5 . .
H25A C25 H25C 109.5 . .
H25B C25 H25C 109.5 . .
C25 N1 C22 110.4(2) . .
C25 N1 C23 107.3(2) . .
C22 N1 C23 108.0(2) . .
C5 O1 Cu1 126.47(16) . .
C7 O2 Cu1 125.24(17) . .
C14 O3 Cu1 126.96(16) . 2_665
C16 O4 Cu1 127.75(17) . 2_665
C24 O5 C21 109.1(2) . .
O2 Cu1 O1 92.73(7) . .
O2 Cu1 O4 174.01(7) . 2_665
O1 Cu1 O4 86.24(7) . 2_665
O2 Cu1 O3 88.14(7) . 2_665
O1 Cu1 O3 166.89(7) . 2_665
O4 Cu1 O3 91.53(7) 2_665 2_665
N1 Cu1 O5 167.59(6) . 1_655
O2 Cu1 N1 89.91(7) . .
O1 Cu1 N1 101.67(7) . .
O4 Cu1 N1 96.08(8) 2_665 .
O3 Cu1 N1 91.41(7) 2_665 .

loop_
_geom_bond_atom_site_label_1
_geom_bond_atom_site_label_2
_geom_bond_distance
_geom_bond_site_symmetry_2
C1 C4 1.543(4) .
C1 H1A 0.9800 .
C1 H1B 0.9800 .
C1 H1C 0.9800 .
C2 C4 1.533(4) .
C2 H2A 0.9800 .
C2 H2B 0.9800 .
C2 H2C 0.9800 .
C3 C4 1.526(4) .
C3 H3A 0.9800 .
C3 H3B 0.9800 .
C3 H3C 0.9800 .
C4 C5 1.531(4) .
C5 O1 1.271(3) .
C5 C6 1.410(3) .
C6 C7 1.394(4) .
C6 H6 0.9500 .
C7 O2 1.284(3) .
C7 C8 1.500(3) .
C8 C9 1.395(3) .
C8 C13 1.400(3) .
C9 C10 1.401(3) .
C9 H9 0.9500 .
C10 C11 1.403(3) .
C10 C14 1.501(3) .
C11 C12 1.383(4) .
C11 H11 0.9500 .
C12 C13 1.385(4) .
C12 H12 0.9500 .
C13 H13 0.9500 .
C14 O3 1.282(3) .
C14 C15 1.400(4) .
C15 C16 1.402(4) .
C15 H15 0.9500 .
C16 O4 1.278(3) .
C16 C17 1.535(4) .
C17 C20 1.532(4) .
C17 C19 1.541(4) .
C17 C18 1.546(3) .
C18 H18A 0.9800 .
C18 H18B 0.9800 .
C18 H18C 0.9800 .
C19 H19A 0.9800 .
C19 H19B 0.9800 .
C19 H19C 0.9800 .
C20 H20A 0.9800 .
C20 H20B 0.9800 .
C20 H20C 0.9800 .
C21 O5 1.432(3) .
C21 C22 1.492(4) .
C21 H21A 0.9900 .
C21 H21B 0.9900 .
C22 N1 1.470(3) .
C22 H22A 0.9900 .
C22 H22B 0.9900 .
C23 N1 1.497(3) .
C23 C24 1.510(4) .
C23 H23A 0.9900 .
C23 H23B 0.9900 .
C24 O5 1.410(4) .
C24 H24A 0.9900 .
C24 H24B 0.9900 .
C25 N1 1.456(4) .
C25 H25A 0.9800 .
C25 H25B 0.9800 .
C25 H25C 0.9800 .
O1 Cu1 1.9288(17) .
O2 Cu1 1.9266(17) .
O3 Cu1 1.9447(17) 2_665
O4 Cu1 1.9302(18) 2_665
Cu1 O4 1.9302(18) 2_665
Cu1 O3 1.9447(17) 2_665
N1 Cu1 2.492(2) .

loop_
_geom_torsion_atom_site_label_1
_geom_torsion_atom_site_label_2
_geom_torsion_atom_site_label_3
_geom_torsion_atom_site_label_4
_geom_torsion
_geom_torsion_site_symmetry_4
C3 C4 C5 O1 -175.6(2) .
C2 C4 C5 O1 -54.6(3) .
C1 C4 C5 O1 62.9(3) .
C3 C4 C5 C6 5.6(3) .
C2 C4 C5 C6 126.6(3) .
C1 C4 C5 C6 -115.9(3) .
O1 C5 C6 C7 1.6(4) .
C4 C5 C6 C7 -179.8(2) .
C5 C6 C7 O2 2.6(4) .
C5 C6 C7 C8 -179.4(2) .
O2 C7 C8 C9 16.0(3) .
C6 C7 C8 C9 -162.2(2) .
O2 C7 C8 C13 -163.6(2) .
C6 C7 C8 C13 18.2(3) .
C13 C8 C9 C10 -0.9(3) .
C7 C8 C9 C10 179.4(2) .
C8 C9 C10 C11 -0.8(3) .
C8 C9 C10 C14 177.9(2) .
C9 C10 C11 C12 1.8(4) .
C14 C10 C11 C12 -176.8(2) .
C10 C11 C12 C13 -1.1(4) .
C11 C12 C13 C8 -0.6(4) .
C9 C8 C13 C12 1.6(4) .
C7 C8 C13 C12 -178.7(2) .
C9 C10 C14 O3 5.0(3) .
C11 C10 C14 O3 -176.4(2) .
C9 C10 C14 C15 -174.0(2) .
C11 C10 C14 C15 4.6(4) .
O3 C14 C15 C16 1.0(4) .
C10 C14 C15 C16 179.8(2) .
C14 C15 C16 O4 2.5(4) .
C14 C15 C16 C17 -176.4(2) .
O4 C16 C17 C20 -62.2(3) .
C15 C16 C17 C20 116.7(3) .
O4 C16 C17 C19 175.6(2) .
C15 C16 C17 C19 -5.5(3) .
O4 C16 C17 C18 55.7(3) .
C15 C16 C17 C18 -125.3(3) .
O5 C21 C22 N1 -58.8(3) .
N1 C23 C24 O5 59.0(3) .
C21 C22 N1 C25 172.3(2) .
C21 C22 N1 C23 55.3(3) .
C24 C23 N1 C25 -173.7(2) .
C24 C23 N1 C22 -54.7(3) .
C6 C5 O1 Cu1 -12.7(3) .
C4 C5 O1 Cu1 168.60(15) .
C6 C7 O2 Cu1 4.8(3) .
C8 C7 O2 Cu1 -173.33(13) .
C15 C14 O3 Cu1 -7.9(3) 2_665
C10 C14 O3 Cu1 173.17(14) 2_665
C15 C16 O4 Cu1 1.4(4) 2_665
C17 C16 O4 Cu1 -179.62(15) 2_665
C23 C24 O5 C21 -60.1(3) .
C22 C21 O5 C24 59.5(3) .
C7 O2 Cu1 O1 -10.91(18) .
C7 O2 Cu1 O3 156.01(18) 2_665
C5 O1 Cu1 O2 14.99(19) .
C5 O1 Cu1 O4 -159.10(19) 2_665
C5 O1 Cu1 O3 -78.6(4) 2_665
